data_7222221
loop_
_publ_author_name
'Serre, C.'
'Ferey, G.'

_publ_section_title
;
 Hydrothermal synthesis, structure determination from powder data of a
 three-dimensional zirconium diphosphonate with an exceptionally high
 thermal stability : Zr (O3 P - (C H2) - P O3) or MIL-57
;
_journal_name_full 'Journal of Materials Chemistry'
_journal_page_first 2367
_journal_page_last 2369
_journal_volume 12
_journal_year 2002
_chemical_formula_sum 'C H2 O6 P2 Zr'
_chemical_name_systematic 'Zr (O3 P (C H2) P O3)'
_space_group_IT_number 4
_symmetry_space_group_name_Hall 'P 2yb'
_symmetry_space_group_name_H-M 'P 1 21 1'
_cell_angle_alpha 90
_cell_angle_beta 103.934
_cell_angle_gamma 90
_cell_formula_units_Z 2
_cell_length_a 7.589
_cell_length_b 8.11
_cell_length_c 5.056
_cell_volume 302.024
_citation_journal_id_ASTM JMACEP
_cod_data_source_file Serre_JMACEP_2002_1965.cif
_cod_data_source_block C1H2O6P2Zr1
_cod_original_cell_volume 302.0237
_cod_original_formula_sum 'C1 H2 O6 P2 Zr1'
_cod_database_code 7222221

loop_
_symmetry_equiv_pos_as_xyz
x,y,z
-x,y+1/2,-z

loop_
_atom_site_label
_atom_site_type_symbol
_atom_site_fract_x
_atom_site_fract_y
_atom_site_fract_z
_atom_site_occupancy
_atom_site_U_iso_or_equiv
O2 O-2 0.959 0.454 0.217 1 0.0
C1 C-4 0.761 0.706 0.931 1 0.0
O1 O-2 0.113 0.626 0.9 1 0.0
P2 P+5 -0.0138 0.623 0.1 1 0.0
P1 P+5 0.609 0.541 0.754 1 0.0
O4 O-2 0.605 0.389 0.941 1 0.0
O5 O-2 0.665 0.482 0.49 1 0.0
O6 O-2 0.42 0.624 0.666 1 0.0
O3 O-2 0.058 0.746 0.336 1 0.0
Zr1 Zr+4 0.7697 0.295 0.2961 1 0.0
